data_1001396
loop_
_publ_author_name
'Leclaire, A'
'Benmoussa, A'
'Borel, M M'
'Grandin, A'
'Raveau, B.'

_publ_section_title
;
K~2-x~ Ti~2~ (P O~4~)~3~ with 0< x< 0.5: A Mixed-Valence
Nonstoichiometric Titanophosphate with Langbeinite
Structure
;
_journal_coden_ASTM JSSCBI
_journal_name_full 'Journal of Solid State Chemistry'
_journal_page_first 227
_journal_page_last 231
_journal_paper_doi 10.1016/0022-4596(89)90101-1
_journal_volume 78
_journal_year 1989
_chemical_formula_structural 'K2 Ti2 (P O4)3'
_chemical_formula_sum 'K2 O12 P3 Ti2'
_chemical_name_systematic
;
Dipotassium titanium(III) titanium(IV) tris(phosphate)
;
_space_group_IT_number 198
_symmetry_cell_setting cubic
_symmetry_Int_Tables_number 198
_symmetry_space_group_name_Hall 'P 2ac 2ab 3'
_symmetry_space_group_name_H-M 'P 21 3'
_cell_angle_alpha 90
_cell_angle_beta 90
_cell_angle_gamma 90
_cell_formula_units_Z 4
_cell_length_a 9.8688(6)
_cell_length_b 9.8688(6)
_cell_length_c 9.8688(6)
_cell_volume 961.2
_refine_ls_R_factor_all 0.03
_cod_database_code 1001396

loop_
_symmetry_equiv_pos_as_xyz
x,y,z
y,z,x
z,x,y
1/2+x,1/2-y,-z
1/2+y,1/2-z,-x
1/2+z,1/2-x,-y
-x,1/2+y,1/2-z
-y,1/2+z,1/2-x
-z,1/2+x,1/2-y
1/2-x,-y,1/2+z
1/2-y,-z,1/2+x
1/2-z,-x,1/2+y

loop_
_atom_site_label
_atom_site_type_symbol
_atom_site_symmetry_multiplicity
_atom_site_Wyckoff_symbol
_atom_site_fract_x
_atom_site_fract_y
_atom_site_fract_z
_atom_site_occupancy
_atom_site_attached_hydrogens
_atom_site_calc_flag
Ti1 Ti4+ 4 a 0.66257(8) 0.66257(8) 0.66257(8) 1. 0 d
Ti2 Ti4+ 4 a 0.39258(8) 0.39258(8) 0.39258(8) 1. 0 d
K1 K1+ 4 a 0.95591(15) 0.95591(15) 0.95591(15) 1. 0 d
K2 K1+ 4 a 0.18437(14) 0.18437(14) 0.18437(14) 1. 0 d
P1 P5+ 12 b 0.47556(12) 0.70937(12) 0.37811(12) 1. 0 d
O1 O2- 12 b 0.60215(40) 0.82705(39) 0.75011(38) 1. 0 d
O2 O2- 12 b 0.45286(40) 0.3046(4) 0.21980(39) 1. 0 d
O3 O2- 12 b 0.48428(41) 0.56425(38) 0.32696(41) 1. 0 d
O4 O2- 12 b 0.54510(42) 0.72680(42) 0.51655(38) 1. 0 d

loop_
_atom_type_symbol
_atom_type_oxidation_number
Ti4+ 3.500
K1+ 1.000
P5+ 5.000
O2- -2.000
